data_1553422
loop_
_publ_author_name
'Klosterman, Jeremy K.'
'Veliks, Janis'
'Frantz, Derik K.'
'Yasui, Yoshizumi'
'Loepfe, Michael'
'Zysman-Colman, Eli'
'Linden, Anthony'
'Siegel, Jay S.'

_publ_section_title
;
 Conformations of large macrocycles and ring-in-ring complexes
;
_journal_issue 6
_journal_name_full 'Organic Chemistry Frontiers'
_journal_page_first 661
_journal_paper_doi 10.1039/C6QO00024J
_journal_volume 3
_journal_year 2016
_chemical_formula_moiety 'C178 H166 N18 O12 Ru2 4+, 4(F6 P -), 12(C6 H6)'
_chemical_formula_sum 'C250 H238 F24 N18 O12 P4 Ru2'
_chemical_formula_weight 4468.59
_space_group_crystal_system orthorhombic
_space_group_IT_number 48
_space_group_name_Hall '-P 2ab 2bc'
_space_group_name_H-M_alt 'P n n n :2'
_atom_sites_solution_hydrogens mixed
_audit_creation_method SHELXL-2014/7
_audit_update_record
;
2015-11-17 deposited with the CCDC.
2016-03-23 downloaded from the CCDC.
;
_cell_angle_alpha 90
_cell_angle_beta 90
_cell_angle_gamma 90
_cell_formula_units_Z 4
_cell_length_a 22.8240(10)
_cell_length_b 22.5830(10)
_cell_length_c 47.8130(10)
_cell_measurement_temperature 100(1)
_cell_volume 24644.5(16)
_computing_cell_refinement 'Swiss Light Source PX beam line software'
_computing_data_collection 'Swiss Light Source PX beam line software'
_computing_data_reduction 'Swiss Light Source PX beam line software'
_computing_molecular_graphics 'ORTEPII (Johnson, 1976)'
_computing_publication_material 'SHELXL-2014/7 and PLATON (Spek, 2015)'
_computing_structure_refinement 'SHELXL-2014/7 (Sheldrick, 2015)'
_computing_structure_solution 'SHELXS97 (Sheldrick, 2008)'
_diffrn_ambient_temperature 100(1)
_diffrn_measured_fraction_theta_full 0.678
_diffrn_measured_fraction_theta_max 0.678
_diffrn_measurement_device_type 'MarResearch 225 detector'
_diffrn_measurement_method 'phi scan'
_diffrn_radiation_type 'synchrotron X-rays'
_diffrn_radiation_wavelength 0.8000
_diffrn_reflns_av_R_equivalents 0.048
_diffrn_reflns_av_unetI/netI 0.0237
_diffrn_reflns_Laue_measured_fraction_full 0.678
_diffrn_reflns_Laue_measured_fraction_max 0.678
_diffrn_reflns_limit_h_max 0
_diffrn_reflns_limit_h_min -25
_diffrn_reflns_limit_k_max 0
_diffrn_reflns_limit_k_min -23
_diffrn_reflns_limit_l_max 0
_diffrn_reflns_limit_l_min -54
_diffrn_reflns_number 93055
_diffrn_reflns_point_group_measured_fraction_full 0.678
_diffrn_reflns_point_group_measured_fraction_max 0.678
_diffrn_reflns_theta_full 27.501
_diffrn_reflns_theta_max 27.501
_diffrn_reflns_theta_min 2.315
_diffrn_source synchrotron
_exptl_absorpt_coefficient_mu 0.309
_exptl_absorpt_correction_type none
_exptl_crystal_colour red
_exptl_crystal_density_diffrn 1.204
_exptl_crystal_density_method 'not measured'
_exptl_crystal_description plate
_exptl_crystal_F_000 9296
_platon_squeeze_details
;
Further details included in the .fab section right at the end of this CIF.
;
_refine_diff_density_max 1.190
_refine_diff_density_min -0.647
_refine_diff_density_rms 0.071
_refine_ls_extinction_method none
_refine_ls_goodness_of_fit_ref 2.178
_refine_ls_hydrogen_treatment constr
_refine_ls_matrix_type full
_refine_ls_number_parameters 1087
_refine_ls_number_reflns 13465
_refine_ls_number_restraints 852
_refine_ls_restrained_S_all 2.243
_refine_ls_R_factor_all 0.1750
_refine_ls_R_factor_gt 0.1536
_refine_ls_shift/su_max 0.002
_refine_ls_shift/su_mean 0.000
_refine_ls_structure_factor_coef Fsqd
_refine_ls_weighting_details 'w=1/[\s^2^(Fo^2^)+(0.2000P)^2^] where P=(Fo^2^+2Fc^2^)/3'
_refine_ls_weighting_scheme calc
_refine_ls_wR_factor_gt 0.4615
_refine_ls_wR_factor_ref 0.4940
_reflns_Friedel_coverage 0.000
_reflns_number_gt 9226
_reflns_number_total 13465
_reflns_threshold_expression 'I > 2\s(I)'
_cod_data_source_file c6qo00024j2.cif
_cod_data_source_block 2-terpy
_cod_original_sg_symbol_H-M 'P n n n'
_cod_database_code 1553422
_shelx_shelxl_version_number 2014/7
_shelx_space_group_comment
;
The symmetry employed for this shelxl refinement is uniquely defined
by the following loop, which should always be used as a source of
symmetry information in preference to the above space-group names.
They are only intended as comments.
;
_platon_squeeze_void_probe_radius 1.20

loop_
_space_group_symop_operation_xyz
'x, y, z'
'-x, y+1/2, z+1/2'
'x+1/2, -y, z+1/2'
'x+1/2, y+1/2, -z'
'-x, -y, -z'
'x, -y-1/2, -z-1/2'
'-x-1/2, y, -z-1/2'
'-x-1/2, -y-1/2, z'

loop_
_atom_site_label
_atom_site_type_symbol
_atom_site_fract_x
_atom_site_fract_y
_atom_site_fract_z
_atom_site_U_iso_or_equiv
_atom_site_adp_type
_atom_site_occupancy
_atom_site_site_symmetry_order
_atom_site_calc_flag
_atom_site_refinement_flags_posn
_atom_site_refinement_flags_adp
_atom_site_refinement_flags_occupancy
Ru1 Ru 0.48274(3) 0.59897(5) 0.15745(2) 0.1743(6) Uani 1 1 d . U .
O1 O 0.9068(3) 0.5169(4) 0.23633(14) 0.196(2) Uani 1 1 d . U .
O2 O 0.8373(3) 0.5043(3) -0.00845(12) 0.170(2) Uani 1 1 d . U .
O3 O 0.5337(9) 0.1928(11) 0.2033(4) 0.375(7) Uani 1 1 d . U .
O4 O 0.6167(4) 0.7910(4) -0.0053(2) 0.217(3) Uani 1 1 d D U .
O5 O 0.6015(6) 0.8402(5) -0.0608(2) 0.268(4) Uani 1 1 d D U .
O6 O 0.4077(11) 0.8632(9) -0.1606(4) 0.408(7) Uani 1 1 d D U .
N1 N 0.4138(4) 0.5809(4) 0.13104(15) 0.164(2) Uani 1 1 d . U .
N2 N 0.5241(3) 0.5499(4) 0.12958(12) 0.1553(19) Uani 1 1 d . U .
N3 N 0.5673(4) 0.5965(4) 0.17365(15) 0.169(2) Uani 1 1 d . U .
N4 N 1.0535(4) 0.5959(4) 0.17391(18) 0.177(3) Uani 1 1 d . U .
N5 N 1.0215(3) 0.5583(4) 0.10268(16) 0.156(2) Uani 1 1 d . U .
N6 N 1.0174(3) 0.5767(4) 0.02838(17) 0.164(2) Uani 1 1 d . U .
N7 N 0.4944(3) 0.6770(4) 0.1378(2) 0.174(3) Uani 1 1 d . U .
N8 N 0.4407(2) 0.6467(4) 0.18336(13) 0.196(3) Uani 1 1 d G U .
C64 C 0.4349(3) 0.7063(4) 0.17677(12) 0.195(3) Uani 1 1 d G U .
C65 C 0.4002(4) 0.7429(4) 0.19332(17) 0.218(4) Uani 1 1 d G U .
H65 H 0.3963 0.7836 0.1888 0.261 Uiso 1 1 calc R U .
C66 C 0.3713(3) 0.7197(5) 0.21646(15) 0.224(4) Uani 1 1 d G U .
H66 H 0.3477 0.7447 0.2278 0.268 Uiso 1 1 calc R U .
C67 C 0.3771(3) 0.6600(5) 0.22305(12) 0.222(4) Uani 1 1 d G U .
H67 H 0.3574 0.6442 0.2389 0.266 Uiso 1 1 calc R U .
C68 C 0.4118(3) 0.6235(4) 0.20650(15) 0.210(3) Uani 1 1 d G U .
N9 N 0.4552(3) 0.5352(5) 0.18722(12) 0.219(3) Uani 1 1 d G U .
C69 C 0.4222(4) 0.5602(4) 0.20862(17) 0.227(3) Uani 1 1 d G U .
C70 C 0.4002(3) 0.5246(6) 0.22990(13) 0.228(4) Uani 1 1 d G U .
H70 H 0.3777 0.5417 0.2445 0.274 Uiso 1 1 calc R U .
C71 C 0.4112(4) 0.4641(5) 0.22978(16) 0.250(4) Uani 1 1 d G U .
H71 H 0.3961 0.4398 0.2443 0.300 Uiso 1 1 calc R U .
C72 C 0.4441(5) 0.4391(4) 0.2084(2) 0.260(4) Uani 1 1 d DG U .
C73 C 0.4661(3) 0.4746(5) 0.18709(15) 0.240(4) Uani 1 1 d G U .
H73 H 0.4887 0.4575 0.1725 0.289 Uiso 1 1 calc R U .
C1 C 0.2468(6) 0.4640(5) 0.1035(2) 0.192(3) Uani 1 1 d . U .
H1A H 0.2076 0.4667 0.1119 0.288 Uiso 1 1 calc R U .
H1B H 0.2750 0.4849 0.1154 0.288 Uiso 1 1 calc R U .
H1C H 0.2582 0.4222 0.1020 0.288 Uiso 1 1 calc R U .
C2 C 0.2461(5) 0.4920(5) 0.0746(2) 0.175(3) Uani 1 1 d . U .
C3 C 0.2049(4) 0.4761(5) 0.0549(2) 0.165(3) Uani 1 1 d . U .
H3 H 0.1776 0.4452 0.0584 0.198 Uiso 1 1 calc R U .
C4 C 0.2046(5) 0.5073(5) 0.02919(19) 0.161(3) Uani 1 1 d . U .
C5 C 0.2422(5) 0.5499(5) 0.0237(2) 0.181(3) Uani 1 1 d . U .
H5 H 0.2389 0.5709 0.0066 0.217 Uiso 1 1 calc R U .
C6 C 0.2861(5) 0.5646(6) 0.0420(2) 0.191(3) Uani 1 1 d . U .
C7 C 0.3287(6) 0.6106(6) 0.0364(3) 0.211(4) Uani 1 1 d . U .
H7A H 0.3642 0.5928 0.0285 0.317 Uiso 1 1 calc R U .
H7B H 0.3385 0.6311 0.0539 0.317 Uiso 1 1 calc R U .
H7C H 0.3123 0.6390 0.0231 0.317 Uiso 1 1 calc R U .
C8 C 0.2870(5) 0.5344(5) 0.0688(2) 0.176(3) Uani 1 1 d . U .
C9 C 0.3590(5) 0.5975(5) 0.1332(2) 0.174(3) Uani 1 1 d . U .
H9 H 0.3471 0.6174 0.1498 0.209 Uiso 1 1 calc R U .
C10 C 0.3171(5) 0.5873(5) 0.1123(2) 0.174(3) Uani 1 1 d . U .
H10 H 0.2792 0.6044 0.1136 0.209 Uiso 1 1 calc R U .
C11 C 0.3319(5) 0.5526(5) 0.0904(2) 0.175(3) Uani 1 1 d . U .
C12 C 0.3908(4) 0.5335(5) 0.08717(18) 0.164(3) Uani 1 1 d . U .
H12 H 0.4024 0.5098 0.0717 0.197 Uiso 1 1 calc R U .
C13 C 0.4305(4) 0.5505(5) 0.10727(17) 0.157(2) Uani 1 1 d . U .
C14 C 0.4942(4) 0.5311(5) 0.10659(16) 0.158(2) Uani 1 1 d . U .
C15 C 0.5235(4) 0.5014(5) 0.08652(18) 0.167(3) Uani 1 1 d . U .
H15 H 0.5027 0.4872 0.0707 0.200 Uiso 1 1 calc R U .
C16 C 0.5814(5) 0.4914(5) 0.08832(19) 0.178(3) Uani 1 1 d . U .
H16 H 0.6015 0.4720 0.0735 0.214 Uiso 1 1 calc R U .
C17 C 0.6121(4) 0.5097(5) 0.11226(17) 0.170(3) Uani 1 1 d . U .
H17 H 0.6526 0.5012 0.1144 0.205 Uiso 1 1 calc R U .
C18 C 0.5819(4) 0.5404(5) 0.13251(16) 0.160(2) Uani 1 1 d . U .
C19 C 0.6067(4) 0.5624(5) 0.15883(16) 0.160(2) Uani 1 1 d . U .
C20 C 0.6626(4) 0.5523(5) 0.16763(16) 0.161(2) Uani 1 1 d . U .
H20 H 0.6887 0.5300 0.1563 0.193 Uiso 1 1 calc R U .
C21 C 0.6825(5) 0.5755(6) 0.1944(2) 0.179(3) Uani 1 1 d . U .
C22 C 0.6429(5) 0.6107(5) 0.2075(2) 0.179(3) Uani 1 1 d . U .
H22 H 0.6550 0.6298 0.2242 0.214 Uiso 1 1 calc R U .
C23 C 0.5866(5) 0.6208(6) 0.1984(2) 0.184(3) Uani 1 1 d . U .
H23 H 0.5610 0.6447 0.2092 0.221 Uiso 1 1 calc R U .
C24 C 0.7423(5) 0.5629(7) 0.2051(2) 0.181(3) Uani 1 1 d . U .
C25 C 0.7830(6) 0.6055(7) 0.2099(3) 0.204(3) Uani 1 1 d . U .
C26 C 0.7681(7) 0.6679(7) 0.2050(3) 0.238(5) Uani 1 1 d . U .
H26A H 0.7289 0.6705 0.1966 0.358 Uiso 1 1 calc R U .
H26B H 0.7968 0.6855 0.1923 0.358 Uiso 1 1 calc R U .
H26C H 0.7685 0.6893 0.2228 0.358 Uiso 1 1 calc R U .
C27 C 0.8386(6) 0.5929(7) 0.2197(2) 0.198(3) Uani 1 1 d . U .
H27 H 0.8662 0.6238 0.2224 0.238 Uiso 1 1 calc R U .
C28 C 0.8537(5) 0.5338(7) 0.2257(2) 0.185(3) Uani 1 1 d . U .
C29 C 0.8131(5) 0.4919(6) 0.22165(19) 0.185(3) Uani 1 1 d . U .
H29 H 0.8221 0.4520 0.2263 0.222 Uiso 1 1 calc R U .
C30 C 0.7571(5) 0.5056(7) 0.21061(19) 0.183(3) Uani 1 1 d . U .
C31 C 0.7128(6) 0.4548(6) 0.2082(2) 0.199(4) Uani 1 1 d . U .
H31A H 0.6762 0.4661 0.2174 0.299 Uiso 1 1 calc R U .
H31B H 0.7288 0.4193 0.2172 0.299 Uiso 1 1 calc R U .
H31C H 0.7053 0.4464 0.1884 0.299 Uiso 1 1 calc R U .
C32 C 0.9549(5) 0.5547(7) 0.2341(2) 0.188(3) Uani 1 1 d . U .
H32A H 0.9856 0.5415 0.2473 0.226 Uiso 1 1 calc R U .
H32B H 0.9429 0.5951 0.2396 0.226 Uiso 1 1 calc R U .
C33 C 0.9809(5) 0.5567(7) 0.2044(2) 0.186(3) Uani 1 1 d . U .
C34 C 0.9587(5) 0.5240(6) 0.1833(2) 0.188(3) Uani 1 1 d . U .
H34 H 0.9265 0.4985 0.1871 0.226 Uiso 1 1 calc R U .
C35 C 0.9808(5) 0.5260(6) 0.1562(2) 0.180(3) Uani 1 1 d . U .
H35 H 0.9643 0.5035 0.1414 0.216 Uiso 1 1 calc R U .
C36 C 1.0281(5) 0.5629(6) 0.1523(2) 0.171(3) Uani 1 1 d . U .
C38 C 1.0273(5) 0.5897(6) 0.1986(2) 0.175(3) Uani 1 1 d . U .
H38 H 1.0437 0.6113 0.2137 0.210 Uiso 1 1 calc R U .
C39 C 1.0566(4) 0.5709(5) 0.1251(2) 0.163(2) Uani 1 1 d . U .
C40 C 1.0424(4) 0.5695(5) 0.07720(19) 0.157(2) Uani 1 1 d . U .
C41 C 1.0989(4) 0.5881(5) 0.0720(2) 0.164(3) Uani 1 1 d . U .
H41 H 1.1122 0.5931 0.0534 0.197 Uiso 1 1 calc R U .
C42 C 1.1370(4) 0.5995(5) 0.0948(2) 0.172(3) Uani 1 1 d . U .
H42 H 1.1760 0.6125 0.0918 0.206 Uiso 1 1 calc R U .
C43 C 1.1152(4) 0.5910(5) 0.1217(2) 0.170(3) Uani 1 1 d . U .
H43 H 1.1392 0.5986 0.1376 0.204 Uiso 1 1 calc R U .
C44 C 0.9985(4) 0.5594(5) 0.05430(18) 0.153(2) Uani 1 1 d . U .
C45 C 0.9451(4) 0.5346(5) 0.0586(2) 0.159(2) Uani 1 1 d . U .
H45 H 0.9339 0.5219 0.0768 0.190 Uiso 1 1 calc R U .
C46 C 0.9072(4) 0.5280(5) 0.03648(19) 0.161(3) Uani 1 1 d . U .
H46 H 0.8708 0.5084 0.0390 0.194 Uiso 1 1 calc R U .
C47 C 0.9228(4) 0.5505(4) 0.01000(18) 0.153(2) Uani 1 1 d . U .
C48 C 0.9773(4) 0.5712(5) 0.00754(19) 0.160(3) Uani 1 1 d . U .
H48 H 0.9893 0.5832 -0.0106 0.193 Uiso 1 1 calc R U .
C50 C 0.8819(4) 0.5468(5) -0.01514(18) 0.161(3) Uani 1 1 d . U .
H501 H 0.8642 0.5860 -0.0189 0.194 Uiso 1 1 calc R U .
H502 H 0.9039 0.5341 -0.0320 0.194 Uiso 1 1 calc R U .
C51 C 0.4773(6) 0.6719(6) 0.0506(3) 0.210(4) Uani 1 1 d . U .
H51A H 0.4654 0.6588 0.0319 0.315 Uiso 1 1 calc R U .
H51B H 0.4431 0.6873 0.0607 0.315 Uiso 1 1 calc R U .
H51C H 0.4938 0.6384 0.0610 0.315 Uiso 1 1 calc R U .
C52 C 0.5242(6) 0.7215(6) 0.0479(3) 0.196(3) Uani 1 1 d . U .
C53 C 0.5483(6) 0.7332(6) 0.0226(3) 0.199(3) Uani 1 1 d . U .
H53 H 0.5365 0.7107 0.0068 0.239 Uiso 1 1 calc R U .
C54 C 0.5902(6) 0.7776(6) 0.0194(3) 0.197(3) Uani 1 1 d . U .
C55 C 0.6057(6) 0.8067(6) 0.0416(3) 0.190(3) Uani 1 1 d . U .
H55 H 0.6337 0.8375 0.0394 0.228 Uiso 1 1 calc R U .
C56 C 0.5857(5) 0.7968(6) 0.0666(3) 0.189(3) Uani 1 1 d . U .
C57 C 0.6082(6) 0.8340(6) 0.0924(3) 0.207(4) Uani 1 1 d . U .
H57A H 0.6511 0.8349 0.0924 0.311 Uiso 1 1 calc R U .
H57B H 0.5943 0.8158 0.1098 0.311 Uiso 1 1 calc R U .
H57C H 0.5931 0.8746 0.0911 0.311 Uiso 1 1 calc R U .
C58 C 0.5403(6) 0.7512(6) 0.0707(3) 0.187(3) Uani 1 1 d . U .
C59 C 0.5188(4) 0.6908(6) 0.1133(3) 0.171(3) Uani 1 1 d . U .
H59 H 0.5410 0.6602 0.1047 0.205 Uiso 1 1 calc R U .
C60 C 0.5161(5) 0.7448(7) 0.0986(3) 0.183(3) Uani 1 1 d . U .
C61 C 0.4857(5) 0.7906(7) 0.1124(3) 0.198(3) Uani 1 1 d . U .
H61 H 0.4821 0.8287 0.1042 0.238 Uiso 1 1 calc R U .
C62 C 0.4621(6) 0.7790(8) 0.1374(3) 0.199(3) Uani 1 1 d . U .
H62 H 0.4426 0.8104 0.1469 0.238 Uiso 1 1 calc R U .
C63 C 0.4639(5) 0.7265(8) 0.1500(3) 0.191(3) Uani 1 1 d . U .
C74 C 0.4679(10) 0.3754(6) 0.2076(3) 0.302(5) Uani 1 1 d DG U .
C75 C 0.4309(6) 0.3288(10) 0.2006(3) 0.336(5) Uani 1 1 d DG U .
C77 C 0.4518(9) 0.2710(8) 0.2009(3) 0.349(6) Uani 1 1 d G U .
H77 H 0.4265 0.2391 0.1961 0.419 Uiso 1 1 calc R U .
C78 C 0.5097(11) 0.2598(6) 0.2082(4) 0.359(6) Uani 1 1 d G U .
C79 C 0.5467(6) 0.3063(11) 0.2153(4) 0.348(6) Uani 1 1 d G U .
H79 H 0.5862 0.2987 0.2203 0.418 Uiso 1 1 calc R U .
C80 C 0.5258(8) 0.3642(8) 0.2149(3) 0.331(5) Uani 1 1 d G U .
C76 C 0.3762(8) 0.3349(13) 0.1845(4) 0.341(7) Uani 1 1 d D U .
H76A H 0.3578 0.3730 0.1888 0.511 Uiso 1 1 d R U .
H76B H 0.3494 0.3026 0.1895 0.511 Uiso 1 1 d R U .
H76C H 0.3849 0.3329 0.1644 0.511 Uiso 1 1 d R U .
C81 C 0.5632(12) 0.4126(12) 0.2244(5) 0.335(7) Uani 1 1 d . U .
H81A H 0.5996 0.4127 0.2136 0.502 Uiso 1 1 calc R U .
H81B H 0.5723 0.4072 0.2443 0.502 Uiso 1 1 calc R U .
H81C H 0.5427 0.4503 0.2218 0.502 Uiso 1 1 calc R U .
C82 C 0.5991(8) 0.7590(6) -0.0299(3) 0.235(4) Uani 1 1 d D U .
H821 H 0.5564 0.7633 -0.0331 0.282 Uiso 1 1 calc R U .
H822 H 0.6085 0.7164 -0.0280 0.282 Uiso 1 1 calc R U .
C83 C 0.6335(9) 0.7865(7) -0.0538(2) 0.252(4) Uani 1 1 d D U .
H831 H 0.6740 0.7960 -0.0478 0.302 Uiso 1 1 calc R U .
H832 H 0.6351 0.7593 -0.0700 0.302 Uiso 1 1 calc R U .
C84 C 0.6093(8) 0.8494(8) -0.0915(3) 0.306(5) Uani 1 1 d D U .
H84A H 0.6512 0.8543 -0.0962 0.367 Uiso 1 1 calc R U .
H84B H 0.5935 0.8154 -0.1021 0.367 Uiso 1 1 calc R U .
C85 C 0.5760(8) 0.9041(7) -0.0979(4) 0.333(6) Uani 1 1 d D U .
H85A H 0.5781 0.9132 -0.1181 0.399 Uiso 1 1 calc R U .
H85B H 0.5922 0.9381 -0.0873 0.399 Uiso 1 1 calc R U .
C86 C 0.5145(8) 0.8926(11) -0.0894(4) 0.351(6) Uani 1 1 d D U .
H86A H 0.4936 0.9301 -0.0854 0.421 Uiso 1 1 calc R U .
H86B H 0.5129 0.8671 -0.0726 0.421 Uiso 1 1 calc R U .
C87 C 0.4881(8) 0.8618(12) -0.1142(6) 0.370(7) Uani 1 1 d D U .
H87A H 0.4935 0.8184 -0.1129 0.444 Uiso 1 1 calc R U .
H87B H 0.5057 0.8761 -0.1319 0.444 Uiso 1 1 calc R U .
C88 C 0.4242(8) 0.8781(11) -0.1124(4) 0.385(7) Uani 1 1 d D U .
H88A H 0.4089 0.8721 -0.0933 0.461 Uiso 1 1 calc R U .
H88B H 0.4179 0.9199 -0.1180 0.461 Uiso 1 1 calc R U .
C89 C 0.3960(10) 0.8364(11) -0.1328(4) 0.397(7) Uani 1 1 d D U .
H89A H 0.4136 0.7964 -0.1315 0.476 Uiso 1 1 calc R U .
H89B H 0.3534 0.8333 -0.1293 0.476 Uiso 1 1 calc R U .
C90 C 0.3760(9) 0.8235(13) -0.1808(4) 0.407(8) Uani 1 1 d D U .
H90A H 0.3790 0.7815 -0.1751 0.488 Uiso 1 1 calc R U .
H90B H 0.3341 0.8345 -0.1823 0.488 Uiso 1 1 calc R U .
C91 C 0.4073(13) 0.8342(12) -0.2078(4) 0.401(9) Uani 1 1 d D U .
H91A H 0.3866 0.8149 -0.2235 0.481 Uiso 1 1 calc R U .
H91B H 0.4107 0.8772 -0.2116 0.481 Uiso 1 1 calc R U .
P1 P 0.54643(19) 0.7500 0.2500 0.1784(15) Uani 1 2 d S TU P
F1 F 0.4968(3) 0.8000(4) 0.25177(16) 0.214(2) Uani 1 1 d . U .
F2 F 0.5454(3) 0.7534(3) 0.21672(12) 0.200(2) Uani 1 1 d . U .
F3 F 0.5946(3) 0.7983(3) 0.25013(11) 0.193(2) Uani 1 1 d . U .
P2 P 0.5000 0.5000 0.0000 0.262(3) Uani 1 2 d S U P
F4 F 0.4509(4) 0.4963(5) 0.02303(15) 0.272(3) Uani 1 1 d . U .
F5 F 0.5496(4) 0.4839(6) 0.02095(16) 0.271(3) Uani 1 1 d . U .
F6 F 0.5134(5) 0.5661(8) 0.0084(2) 0.304(4) Uani 1 1 d . U .
P4 P 0.2282(4) 0.6146(8) 0.1964(2) 0.496(7) Uani 1 1 d . U .
F7 F 0.2470(7) 0.6266(15) 0.2250(3) 0.513(7) Uani 1 1 d . U .
F8 F 0.2785(7) 0.6524(15) 0.1796(3) 0.518(8) Uani 1 1 d . U .
F9 F 0.1674(7) 0.6052(14) 0.2093(4) 0.509(7) Uani 1 1 d . U .
F10 F 0.2727(7) 0.5612(17) 0.2103(4) 0.522(7) Uani 1 1 d . U .
F11 F 0.1840(7) 0.6567(15) 0.1766(4) 0.517(7) Uani 1 1 d . U .
F12 F 0.2188(7) 0.5892(14) 0.1680(4) 0.509(7) Uani 1 1 d . U .
C92 C 0.6682(7) 0.5911(6) 0.0042(3) 0.289(5) Uani 1 1 d G U .
H92 H 0.6503 0.5627 -0.0077 0.346 Uiso 1 1 calc R U .
C93 C 0.7152(7) 0.6244(7) -0.0054(3) 0.285(5) Uani 1 1 d G U .
H93 H 0.7295 0.6188 -0.0238 0.342 Uiso 1 1 calc R U .
C94 C 0.7414(5) 0.6660(6) 0.0121(3) 0.289(5) Uani 1 1 d G U .
H94 H 0.7736 0.6888 0.0055 0.347 Uiso 1 1 calc R U .
C95 C 0.7205(6) 0.6741(6) 0.0391(3) 0.280(5) Uani 1 1 d G U .
H95 H 0.7384 0.7025 0.0510 0.336 Uiso 1 1 calc R U .
C96 C 0.6735(7) 0.6408(7) 0.0487(3) 0.281(5) Uani 1 1 d G U .
H96 H 0.6592 0.6463 0.0672 0.337 Uiso 1 1 calc R U .
C97 C 0.6473(5) 0.5992(6) 0.0313(3) 0.285(5) Uani 1 1 d G U .
H97 H 0.6151 0.5764 0.0378 0.342 Uiso 1 1 calc R U .

loop_
_atom_site_aniso_label
_atom_site_aniso_U_11
_atom_site_aniso_U_22
_atom_site_aniso_U_33
_atom_site_aniso_U_23
_atom_site_aniso_U_13
_atom_site_aniso_U_12
Ru1 0.1135(7) 0.3146(15) 0.0946(6) -0.0275(5) -0.0152(3) -0.0009(5)
O1 0.142(5) 0.324(7) 0.121(4) 0.027(4) -0.020(4) 0.032(5)
O2 0.141(4) 0.251(6) 0.118(3) 0.001(3) -0.032(3) -0.035(4)
O3 0.334(13) 0.506(15) 0.286(11) -0.037(12) -0.002(11) -0.061(12)
O4 0.197(6) 0.233(6) 0.221(7) 0.008(5) 0.010(6) -0.010(5)
O5 0.303(9) 0.283(8) 0.219(7) 0.002(7) 0.040(8) -0.008(7)
O6 0.366(14) 0.423(14) 0.434(18) -0.010(13) -0.045(15) 0.014(12)
N1 0.127(5) 0.255(6) 0.112(4) -0.018(4) -0.016(4) -0.005(4)
N2 0.116(4) 0.268(5) 0.082(3) -0.014(3) -0.007(3) -0.017(4)
N3 0.130(5) 0.284(6) 0.092(4) -0.026(4) -0.023(3) 0.000(4)
N4 0.141(5) 0.277(6) 0.115(4) 0.001(4) -0.020(4) 0.031(5)
N5 0.114(4) 0.234(6) 0.121(4) -0.015(4) -0.014(3) 0.013(4)
N6 0.134(5) 0.238(6) 0.120(4) -0.026(4) -0.005(4) -0.012(4)
N7 0.114(4) 0.259(6) 0.148(5) -0.068(5) -0.016(4) 0.000(5)
N8 0.114(4) 0.355(6) 0.121(4) -0.053(5) -0.033(3) 0.003(5)
C64 0.125(5) 0.331(7) 0.131(5) -0.086(5) -0.029(4) 0.017(6)
C65 0.139(6) 0.360(9) 0.155(6) -0.078(7) -0.027(5) 0.052(6)
C66 0.149(6) 0.383(10) 0.139(6) -0.077(7) -0.012(5) 0.058(7)
C67 0.135(6) 0.402(10) 0.129(5) -0.062(7) -0.010(5) 0.038(7)
C68 0.121(5) 0.393(8) 0.115(5) -0.056(6) -0.025(4) 0.014(6)
N9 0.109(4) 0.435(10) 0.113(4) -0.046(6) -0.016(4) -0.024(6)
C69 0.124(5) 0.433(9) 0.125(5) -0.042(6) -0.012(4) -0.018(6)
C70 0.118(5) 0.446(11) 0.119(5) -0.008(7) -0.016(4) -0.043(7)
C71 0.151(7) 0.457(11) 0.142(6) -0.015(8) -0.006(5) -0.050(8)
C72 0.177(7) 0.461(10) 0.142(6) -0.018(7) -0.001(5) -0.056(8)
C73 0.146(6) 0.446(11) 0.129(6) -0.013(8) 0.004(5) -0.047(8)
C1 0.170(7) 0.251(8) 0.154(6) -0.001(6) -0.043(6) -0.004(6)
C2 0.145(5) 0.242(6) 0.137(5) -0.006(5) -0.037(5) -0.006(5)
C3 0.140(5) 0.225(6) 0.128(5) -0.005(5) -0.037(4) -0.011(5)
C4 0.134(5) 0.233(7) 0.116(5) -0.009(5) -0.022(4) -0.032(5)
C5 0.158(6) 0.251(7) 0.135(5) 0.007(5) -0.049(5) -0.042(6)
C6 0.159(5) 0.270(7) 0.144(5) 0.006(5) -0.053(5) -0.045(5)
C7 0.176(8) 0.292(9) 0.166(7) 0.025(7) -0.038(7) -0.070(7)
C8 0.142(5) 0.254(6) 0.133(5) -0.010(5) -0.045(4) -0.021(5)
C9 0.120(5) 0.265(7) 0.137(5) -0.028(5) -0.030(5) 0.005(5)
C10 0.128(5) 0.258(7) 0.137(5) -0.036(5) -0.042(5) 0.003(5)
C11 0.137(5) 0.263(6) 0.126(4) -0.007(5) -0.043(4) -0.007(5)
C12 0.130(5) 0.251(6) 0.110(4) 0.001(5) -0.030(4) -0.015(5)
C13 0.125(4) 0.247(6) 0.099(4) 0.003(4) -0.013(4) -0.015(5)
C14 0.122(4) 0.263(6) 0.089(4) -0.001(4) -0.013(3) -0.012(5)
C15 0.128(5) 0.279(7) 0.094(4) -0.012(5) -0.014(4) -0.007(5)
C16 0.132(5) 0.293(7) 0.109(4) -0.029(5) -0.008(4) -0.006(6)
C17 0.123(5) 0.284(7) 0.104(4) -0.017(5) -0.004(4) -0.013(5)
C18 0.119(4) 0.266(6) 0.095(4) -0.013(4) -0.008(3) -0.007(5)
C19 0.120(5) 0.267(6) 0.093(4) -0.013(4) -0.010(3) -0.004(5)
C20 0.121(5) 0.271(7) 0.091(4) -0.011(4) -0.013(4) 0.005(5)
C21 0.140(5) 0.284(6) 0.113(4) -0.014(5) -0.031(4) 0.008(5)
C22 0.137(6) 0.288(7) 0.110(5) -0.020(5) -0.033(4) 0.022(6)
C23 0.140(6) 0.301(7) 0.111(5) -0.029(5) -0.022(4) 0.010(6)
C24 0.146(5) 0.281(7) 0.116(4) -0.004(5) -0.037(4) 0.010(6)
C25 0.153(6) 0.296(8) 0.162(6) 0.004(6) -0.051(5) 0.015(6)
C26 0.183(9) 0.313(10) 0.220(9) 0.003(9) -0.053(8) 0.008(9)
C27 0.158(6) 0.301(8) 0.136(5) 0.008(6) -0.052(5) 0.008(6)
C28 0.138(5) 0.305(7) 0.112(4) 0.017(5) -0.037(4) 0.011(6)
C29 0.156(6) 0.292(8) 0.106(4) 0.018(5) -0.024(5) 0.012(6)
C30 0.154(6) 0.294(8) 0.102(4) 0.012(5) -0.023(4) -0.009(6)
C31 0.178(8) 0.294(10) 0.125(6) 0.008(6) -0.015(6) -0.015(7)
C32 0.132(6) 0.320(8) 0.114(5) 0.022(5) -0.016(5) 0.021(6)
C33 0.135(5) 0.309(7) 0.113(4) 0.011(5) -0.025(4) 0.022(5)
C34 0.131(5) 0.303(8) 0.131(5) -0.001(6) -0.011(5) 0.010(6)
C35 0.129(6) 0.286(8) 0.126(5) -0.008(5) -0.019(5) 0.018(6)
C36 0.125(5) 0.268(6) 0.119(4) -0.003(5) -0.023(4) 0.031(5)
C38 0.139(6) 0.287(7) 0.098(4) 0.009(5) -0.021(4) 0.022(5)
C39 0.115(4) 0.252(6) 0.122(4) -0.010(5) -0.021(4) 0.032(5)
C40 0.110(4) 0.241(6) 0.119(4) -0.024(4) -0.008(4) 0.011(5)
C41 0.107(5) 0.257(7) 0.128(5) -0.025(5) -0.009(4) 0.010(5)
C42 0.102(5) 0.275(7) 0.138(5) -0.028(5) -0.008(4) 0.015(5)
C43 0.115(5) 0.262(7) 0.134(5) -0.018(5) -0.016(4) 0.028(5)
C44 0.120(4) 0.229(6) 0.111(4) -0.010(4) -0.003(4) 0.000(5)
C45 0.128(5) 0.227(6) 0.121(5) -0.007(5) -0.008(4) -0.003(5)
C46 0.132(5) 0.230(6) 0.122(5) -0.024(5) -0.009(4) -0.019(5)
C47 0.123(5) 0.221(6) 0.114(4) -0.015(4) -0.017(4) -0.024(4)
C48 0.137(5) 0.238(6) 0.107(4) -0.014(5) -0.004(4) -0.016(5)
C50 0.136(5) 0.233(6) 0.115(4) -0.004(5) -0.018(4) -0.024(5)
C51 0.181(8) 0.250(9) 0.199(9) -0.002(7) -0.024(7) -0.049(7)
C52 0.162(6) 0.236(7) 0.189(7) 0.001(6) -0.017(6) -0.025(5)
C53 0.173(7) 0.230(7) 0.193(7) 0.006(7) -0.005(6) -0.016(6)
C54 0.166(6) 0.229(6) 0.196(7) 0.008(6) -0.001(6) -0.009(5)
C55 0.152(6) 0.219(7) 0.200(8) 0.002(7) -0.009(6) -0.007(6)
C56 0.152(6) 0.221(6) 0.195(7) 0.003(6) -0.017(6) -0.004(5)
C57 0.168(8) 0.242(8) 0.212(9) -0.003(7) -0.018(7) -0.005(7)
C58 0.152(6) 0.230(6) 0.180(6) -0.008(6) -0.015(5) -0.004(5)
C59 0.114(5) 0.246(7) 0.153(6) -0.039(6) -0.014(5) 0.012(5)
C60 0.134(5) 0.242(7) 0.174(6) -0.035(6) -0.018(5) 0.010(5)
C61 0.156(6) 0.256(8) 0.182(7) -0.040(7) -0.025(6) 0.018(6)
C62 0.151(6) 0.275(8) 0.170(7) -0.059(7) -0.023(6) 0.026(7)
C63 0.133(5) 0.295(7) 0.145(5) -0.064(6) -0.027(5) 0.018(6)
C74 0.223(8) 0.474(11) 0.210(7) -0.033(8) 0.000(7) -0.081(9)
C75 0.264(10) 0.497(13) 0.246(9) -0.042(10) 0.011(8) -0.067(10)
C77 0.287(11) 0.500(14) 0.261(9) -0.040(11) 0.002(9) -0.069(11)
C78 0.305(11) 0.498(13) 0.274(9) -0.037(11) -0.007(9) -0.063(11)
C79 0.284(11) 0.492(14) 0.268(9) -0.035(11) -0.008(9) -0.070(11)
C80 0.263(10) 0.480(13) 0.250(9) -0.036(10) -0.010(9) -0.070(10)
C76 0.266(13) 0.506(15) 0.249(12) -0.047(12) 0.011(11) -0.081(13)
C81 0.271(13) 0.475(15) 0.258(12) -0.043(12) -0.023(11) -0.076(12)
C82 0.241(9) 0.241(8) 0.224(8) -0.012(7) 0.018(7) -0.018(7)
C83 0.276(9) 0.263(9) 0.217(8) -0.018(8) 0.027(8) -0.017(8)
C84 0.321(11) 0.312(10) 0.286(10) -0.002(10) 0.017(10) -0.004(9)
C85 0.333(12) 0.328(11) 0.336(12) 0.010(10) 0.006(12) 0.003(10)
C86 0.340(13) 0.345(12) 0.367(14) 0.008(11) -0.008(13) 0.004(11)
C87 0.345(13) 0.370(12) 0.396(15) 0.004(11) -0.023(14) 0.014(12)
C88 0.352(14) 0.387(13) 0.415(16) 0.005(12) -0.033(14) 0.019(12)
C89 0.359(14) 0.406(14) 0.425(17) 0.003(13) -0.043(15) 0.016(12)
C90 0.359(16) 0.432(15) 0.43(2) -0.010(15) -0.058(16) 0.021(14)
C91 0.348(18) 0.435(17) 0.42(2) -0.010(17) -0.068(18) 0.030(16)
P1 0.122(2) 0.301(4) 0.112(2) 0.003(2) 0.000 0.000
F1 0.139(4) 0.330(6) 0.174(5) 0.033(5) 0.033(4) 0.021(4)
F2 0.162(4) 0.323(6) 0.116(3) 0.001(4) -0.022(3) -0.006(4)
F3 0.138(4) 0.304(5) 0.136(3) -0.020(4) 0.032(3) -0.014(4)
P2 0.179(4) 0.494(9) 0.113(3) -0.087(4) -0.009(2) -0.017(5)
F4 0.175(5) 0.507(10) 0.134(4) -0.071(6) 0.004(4) -0.020(6)
F5 0.189(6) 0.490(10) 0.134(4) -0.050(6) -0.023(4) 0.001(6)
F6 0.211(7) 0.507(11) 0.193(7) -0.087(8) -0.006(5) -0.021(8)
P4 0.183(4) 1.06(2) 0.246(6) -0.197(9) -0.021(4) 0.062(7)
F7 0.215(7) 1.06(2) 0.260(8) -0.187(11) -0.012(7) 0.050(9)
F8 0.220(8) 1.06(2) 0.270(9) -0.190(12) 0.005(8) 0.053(11)
F9 0.200(7) 1.06(2) 0.263(8) -0.183(11) -0.013(7) 0.055(9)
F10 0.216(7) 1.07(2) 0.282(8) -0.173(11) -0.031(7) 0.055(10)
F11 0.219(7) 1.06(2) 0.267(7) -0.183(10) -0.021(6) 0.063(9)
F12 0.220(7) 1.06(2) 0.247(7) -0.193(10) -0.021(7) 0.065(9)
C92 0.223(11) 0.370(12) 0.273(11) -0.044(10) -0.038(10) -0.010(9)
C93 0.218(10) 0.369(12) 0.268(11) -0.055(10) -0.027(9) -0.005(9)
C94 0.223(10) 0.369(12) 0.275(12) -0.046(10) -0.021(10) 0.001(9)
C95 0.221(10) 0.353(12) 0.266(11) -0.049(10) -0.029(10) 0.009(9)
C96 0.217(11) 0.355(12) 0.271(11) -0.046(10) -0.034(9) 0.010(9)
C97 0.213(10) 0.369(12) 0.272(12) -0.037(10) -0.045(10) -0.014(9)

loop_
_atom_type_symbol
_atom_type_description
_atom_type_scat_dispersion_real
_atom_type_scat_dispersion_imag
_atom_type_scat_source
C C 0.0050 0.0020 'International Tables Vol C Tables 4.2.6.8 and 6.1.1.4'
H H 0.0000 0.0000 'International Tables Vol C Tables 4.2.6.8 and 6.1.1.4'
F F 0.0230 0.0130 'International Tables Vol C Tables 4.2.6.8 and 6.1.1.4'
N N 0.0090 0.0040 'International Tables Vol C Tables 4.2.6.8 and 6.1.1.4'
O O 0.0150 0.0080 'International Tables Vol C Tables 4.2.6.8 and 6.1.1.4'
P P 0.1260 0.1230 'International Tables Vol C Tables 4.2.6.8 and 6.1.1.4'
Ru Ru -0.9310 1.0310 'International Tables Vol C Tables 4.2.6.8 and 6.1.1.4'

loop_
_geom_angle_atom_site_label_1
_geom_angle_atom_site_label_2
_geom_angle_atom_site_label_3
_geom_angle
_geom_angle_site_symmetry_1
_geom_angle_site_symmetry_3
N8 Ru1 N2 177.9(3) . .
N8 Ru1 N7 82.8(4) . .
N2 Ru1 N7 96.5(3) . .
N8 Ru1 N1 97.2(3) . .
N2 Ru1 N1 80.8(3) . .
N7 Ru1 N1 89.3(3) . .
N8 Ru1 N3 104.0(3) . .
N2 Ru1 N3 78.0(3) . .
N7 Ru1 N3 94.3(3) . .
N1 Ru1 N3 158.8(3) . .
N8 Ru1 N9 78.3(4) . .
N2 Ru1 N9 102.3(4) . .
N7 Ru1 N9 161.1(4) . .
N1 Ru1 N9 92.9(3) . .
N3 Ru1 N9 90.4(3) . .
C28 O1 C32 119.9(10) . .
C4 O2 C50 116.8(7) 5_665 .
C91 O3 C78 132(2) 5_665 .
C54 O4 C82 118.3(12) . .
C83 O5 C84 106.4(9) . .
C89 O6 C90 104.3(9) . .
C9 N1 C13 118.1(8) . .
C9 N1 Ru1 128.7(7) . .
C13 N1 Ru1 113.1(6) . .
C18 N2 C14 121.8(8) . .
C18 N2 Ru1 119.3(5) . .
C14 N2 Ru1 118.7(6) . .
C23 N3 C19 117.0(8) . .
C23 N3 Ru1 127.4(7) . .
C19 N3 Ru1 115.4(5) . .
C38 N4 C36 114.4(10) . .
C40 N5 C39 117.9(8) . .
C48 N6 C44 115.1(8) . .
C59 N7 C63 112.2(12) . .
C59 N7 Ru1 131.9(8) . .
C63 N7 Ru1 115.2(9) . .
C64 N8 C68 120.0 . .
C64 N8 Ru1 116.7(5) . .
C68 N8 Ru1 123.0(5) . .
N8 C64 C65 120.0 . .
N8 C64 C63 116.3(9) . .
C65 C64 C63 123.5(9) . .
C64 C65 C66 120.0 . .
C64 C65 H65 120.0 . .
C66 C65 H65 120.0 . .
C65 C66 C67 120.0 . .
C65 C66 H66 120.0 . .
C67 C66 H66 120.0 . .
C66 C67 C68 120.0 . .
C66 C67 H67 120.0 . .
C68 C67 H67 120.0 . .
C67 C68 N8 120.0 . .
C67 C68 C69 129.6(7) . .
N8 C68 C69 110.4(7) . .
C69 N9 C73 120.0 . .
C69 N9 Ru1 112.3(6) . .
C73 N9 Ru1 127.7(6) . .
C70 C69 N9 120.0 . .
C70 C69 C68 124.1(7) . .
N9 C69 C68 115.9(7) . .
C69 C70 C71 120.0 . .
C69 C70 H70 120.0 . .
C71 C70 H70 120.0 . .
C72 C71 C70 120.0 . .
C72 C71 H71 120.0 . .
C70 C71 H71 120.0 . .
C71 C72 C73 120.0 . .
C71 C72 C74 126.1(10) . .
C73 C72 C74 113.2(10) . .
C72 C73 N9 120.0 . .
C72 C73 H73 120.0 . .
N9 C73 H73 120.0 . .
C2 C1 H1A 109.5 . .
C2 C1 H1B 109.5 . .
H1A C1 H1B 109.5 . .
C2 C1 H1C 109.5 . .
H1A C1 H1C 109.5 . .
H1B C1 H1C 109.5 . .
C8 C2 C3 120.8(10) . .
C8 C2 C1 117.8(9) . .
C3 C2 C1 121.4(11) . .
C2 C3 C4 117.8(10) . .
C2 C3 H3 121.1 . .
C4 C3 H3 121.1 . .
C5 C4 O2 116.1(9) . 5_665
C5 C4 C3 122.3(9) . .
O2 C4 C3 121.6(9) 5_665 .
C4 C5 C6 121.8(10) . .
C4 C5 H5 119.1 . .
C6 C5 H5 119.1 . .
C5 C6 C7 123.1(11) . .
C5 C6 C8 117.3(11) . .
C7 C6 C8 119.4(9) . .
C6 C7 H7A 109.5 . .
C6 C7 H7B 109.5 . .
H7A C7 H7B 109.5 . .
C6 C7 H7C 109.5 . .
H7A C7 H7C 109.5 . .
H7B C7 H7C 109.5 . .
C2 C8 C6 119.8(9) . .
C2 C8 C11 121.1(10) . .
C6 C8 C11 119.0(10) . .
N1 C9 C10 123.2(10) . .
N1 C9 H9 118.4 . .
C10 C9 H9 118.4 . .
C11 C10 C9 118.6(10) . .
C11 C10 H10 120.7 . .
C9 C10 H10 120.7 . .
C10 C11 C12 119.7(8) . .
C10 C11 C8 121.3(10) . .
C12 C11 C8 119.0(10) . .
C13 C12 C11 117.5(9) . .
C13 C12 H12 121.2 . .
C11 C12 H12 121.2 . .
C12 C13 N1 122.2(9) . .
C12 C13 C14 122.3(9) . .
N1 C13 C14 115.2(7) . .
C15 C14 N2 118.7(8) . .
C15 C14 C13 129.3(8) . .
N2 C14 C13 111.9(8) . .
C16 C15 C14 121.8(8) . .
C16 C15 H15 119.1 . .
C14 C15 H15 119.1 . .
C15 C16 C17 119.5(9) . .
C15 C16 H16 120.2 . .
C17 C16 H16 120.2 . .
C18 C17 C16 118.2(9) . .
C18 C17 H17 120.9 . .
C16 C17 H17 120.9 . .
N2 C18 C17 119.9(7) . .
N2 C18 C19 114.5(8) . .
C17 C18 C19 125.6(9) . .
C20 C19 N3 123.1(8) . .
C20 C19 C18 124.7(9) . .
N3 C19 C18 112.2(8) . .
C19 C20 C21 120.2(9) . .
C19 C20 H20 119.9 . .
C21 C20 H20 119.9 . .
C22 C21 C20 114.2(9) . .
C22 C21 C24 124.4(9) . .
C20 C21 C24 121.4(10) . .
C21 C22 C23 124.9(10) . .
C21 C22 H22 117.6 . .
C23 C22 H22 117.6 . .
N3 C23 C22 120.5(10) . .
N3 C23 H23 119.8 . .
C22 C23 H23 119.8 . .
C25 C24 C30 118.1(12) . .
C25 C24 C21 123.5(13) . .
C30 C24 C21 118.4(12) . .
C24 C25 C27 122.6(15) . .
C24 C25 C26 119.7(13) . .
C27 C25 C26 117.7(14) . .
C25 C26 H26A 109.5 . .
C25 C26 H26B 109.5 . .
H26A C26 H26B 109.5 . .
C25 C26 H26C 109.5 . .
H26A C26 H26C 109.5 . .
H26B C26 H26C 109.5 . .
C25 C27 C28 119.3(13) . .
C25 C27 H27 120.3 . .
C28 C27 H27 120.3 . .
C29 C28 O1 117.9(13) . .
C29 C28 C27 118.2(11) . .
O1 C28 C27 123.9(12) . .
C28 C29 C30 121.5(13) . .
C28 C29 H29 119.2 . .
C30 C29 H29 119.2 . .
C24 C30 C29 120.2(12) . .
C24 C30 C31 122.2(11) . .
C29 C30 C31 117.3(13) . .
C30 C31 H31A 109.5 . .
C30 C31 H31B 109.5 . .
H31A C31 H31B 109.5 . .
C30 C31 H31C 109.5 . .
H31A C31 H31C 109.5 . .
H31B C31 H31C 109.5 . .
O1 C32 C33 113.1(10) . .
O1 C32 H32A 109.0 . .
C33 C32 H32A 109.0 . .
O1 C32 H32B 109.0 . .
C33 C32 H32B 109.0 . .
H32A C32 H32B 107.8 . .
C38 C33 C34 116.7(11) . .
C38 C33 C32 121.4(11) . .
C34 C33 C32 121.9(13) . .
C33 C34 C35 122.9(13) . .
C33 C34 H34 118.6 . .
C35 C34 H34 118.6 . .
C36 C35 C34 115.5(11) . .
C36 C35 H35 122.2 . .
C34 C35 H35 122.2 . .
C35 C36 N4 123.1(10) . .
C35 C36 C39 123.0(10) . .
N4 C36 C39 113.9(11) . .
C33 C38 N4 127.4(11) . .
C33 C38 H38 116.3 . .
N4 C38 H38 116.3 . .
N5 C39 C43 121.8(9) . .
N5 C39 C36 114.1(9) . .
C43 C39 C36 124.1(9) . .
N5 C40 C41 123.8(8) . .
N5 C40 C44 113.5(8) . .
C41 C40 C44 122.7(9) . .
C40 C41 C42 119.5(9) . .
C40 C41 H41 120.3 . .
C42 C41 H41 120.3 . .
C43 C42 C41 117.8(9) . .
C43 C42 H42 121.1 . .
C41 C42 H42 121.1 . .
C42 C43 C39 119.0(9) . .
C42 C43 H43 120.5 . .
C39 C43 H43 120.5 . .
C45 C44 N6 122.6(8) . .
C45 C44 C40 123.5(9) . .
N6 C44 C40 113.9(8) . .
C44 C45 C46 119.5(9) . .
C44 C45 H45 120.2 . .
C46 C45 H45 120.2 . .
C45 C46 C47 119.6(9) . .
C45 C46 H46 120.2 . .
C47 C46 H46 120.2 . .
C48 C47 C46 116.1(8) . .
C48 C47 C50 121.4(9) . .
C46 C47 C50 122.3(8) . .
C47 C48 N6 126.6(9) . .
C47 C48 H48 116.7 . .
N6 C48 H48 116.7 . .
O2 C50 C47 107.2(7) . .
O2 C50 H501 110.3 . .
C47 C50 H501 110.3 . .
O2 C50 H502 110.3 . .
C47 C50 H502 110.3 . .
H501 C50 H502 108.5 . .
C52 C51 H51A 109.5 . .
C52 C51 H51B 109.5 . .
H51A C51 H51B 109.5 . .
C52 C51 H51C 109.5 . .
H51A C51 H51C 109.5 . .
H51B C51 H51C 109.5 . .
C58 C52 C53 121.4(14) . .
C58 C52 C51 119.0(14) . .
C53 C52 C51 119.6(14) . .
C52 C53 C54 121.2(15) . .
C52 C53 H53 119.4 . .
C54 C53 H53 119.4 . .
C55 C54 O4 118.3(15) . .
C55 C54 C53 117.5(16) . .
O4 C54 C53 124.2(15) . .
C54 C55 C56 124.6(15) . .
C54 C55 H55 117.7 . .
C56 C55 H55 117.7 . .
C55 C56 C58 119.4(13) . .
C55 C56 C57 120.8(13) . .
C58 C56 C57 119.8(13) . .
C56 C57 H57A 109.5 . .
C56 C57 H57B 109.5 . .
H57A C57 H57B 109.5 . .
C56 C57 H57C 109.5 . .
H57A C57 H57C 109.5 . .
H57B C57 H57C 109.5 . .
C52 C58 C60 126.6(13) . .
C52 C58 C56 115.9(14) . .
C60 C58 C56 117.4(12) . .
N7 C59 C60 128.4(12) . .
N7 C59 H59 115.8 . .
C60 C59 H59 115.8 . .
C61 C60 C59 115.0(14) . .
C61 C60 C58 123.0(15) . .
C59 C60 C58 122.0(12) . .
C62 C61 C60 118.3(16) . .
C62 C61 H61 120.8 . .
C60 C61 H61 120.8 . .
C63 C62 C61 124.4(15) . .
C63 C62 H62 117.8 . .
C61 C62 H62 117.8 . .
C62 C63 N7 121.7(14) . .
C62 C63 C64 129.6(13) . .
N7 C63 C64 108.7(13) . .
C75 C74 C80 120.0 . .
C75 C74 C72 119.9(17) . .
C80 C74 C72 120.0(17) . .
C74 C75 C77 120.0 . .
C74 C75 C76 125(2) . .
C77 C75 C76 113(2) . .
C78 C77 C75 120.0 . .
C78 C77 H77 120.0 . .
C75 C77 H77 120.0 . .
C79 C78 C77 120.0 . .
C79 C78 O3 122.3(19) . .
C77 C78 O3 117.0(19) . .
C78 C79 C80 120.0 . .
C78 C79 H79 120.0 . .
C80 C79 H79 120.0 . .
C79 C80 C74 120.0 . .
C79 C80 C81 120(2) . .
C74 C80 C81 120(2) . .
C75 C76 H76A 109.5 . .
C75 C76 H76B 109.4 . .
H76A C76 H76B 109.5 . .
C75 C76 H76C 109.5 . .
H76A C76 H76C 109.5 . .
H76B C76 H76C 109.5 . .
C80 C81 H81A 109.5 . .
C80 C81 H81B 109.5 . .
H81A C81 H81B 109.5 . .
C80 C81 H81C 109.5 . .
H81A C81 H81C 109.5 . .
H81B C81 H81C 109.5 . .
O4 C82 C83 105.4(11) . .
O4 C82 H821 110.7 . .
C83 C82 H821 110.7 . .
O4 C82 H822 110.7 . .
C83 C82 H822 110.7 . .
H821 C82 H822 108.8 . .
O5 C83 C82 104.7(12) . .
O5 C83 H831 110.8 . .
C82 C83 H831 110.8 . .
O5 C83 H832 110.8 . .
C82 C83 H832 110.8 . .
H831 C83 H832 108.9 . .
C85 C84 O5 105.0(8) . .
C85 C84 H84A 110.7 . .
O5 C84 H84A 110.7 . .
C85 C84 H84B 110.7 . .
O5 C84 H84B 110.7 . .
H84A C84 H84B 108.8 . .
C84 C85 C86 106.4(9) . .
C84 C85 H85A 110.5 . .
C86 C85 H85A 110.5 . .
C84 C85 H85B 110.5 . .
C86 C85 H85B 110.5 . .
H85A C85 H85B 108.6 . .
C85 C86 C87 104.1(9) . .
C85 C86 H86A 110.9 . .
C87 C86 H86A 110.9 . .
C85 C86 H86B 110.9 . .
C87 C86 H86B 110.9 . .
H86A C86 H86B 108.9 . .
C86 C87 C88 103.3(9) . .
C86 C87 H87A 111.1 . .
C88 C87 H87A 111.1 . .
C86 C87 H87B 111.1 . .
C88 C87 H87B 111.1 . .
H87A C87 H87B 109.1 . .
C89 C88 C87 103.1(9) . .
C89 C88 H88A 111.2 . .
C87 C88 H88A 111.2 . .
C89 C88 H88B 111.2 . .
C87 C88 H88B 111.2 . .
H88A C88 H88B 109.1 . .
O6 C89 C88 104.3(9) . .
O6 C89 H89A 110.9 . .
C88 C89 H89A 110.9 . .
O6 C89 H89B 110.9 . .
C88 C89 H89B 110.9 . .
H89A C89 H89B 108.9 . .
C91 C90 O6 103.2(9) . .
C91 C90 H90A 111.1 . .
O6 C90 H90A 111.1 . .
C91 C90 H90B 111.1 . .
O6 C90 H90B 111.1 . .
H90A C90 H90B 109.1 . .
O3 C91 C90 104.0(9) 5_665 .
O3 C91 H91A 111.0 5_665 .
C90 C91 H91A 111.0 . .
O3 C91 H91B 111.0 5_665 .
C90 C91 H91B 111.0 . .
H91A C91 H91B 109.0 . .
F3 P1 F3 89.6(6) . 6_576
F3 P1 F2 88.9(3) . .
F3 P1 F2 92.3(4) 6_576 .
F3 P1 F2 92.3(4) . 6_576
F3 P1 F2 88.9(3) 6_576 6_576
F2 P1 F2 178.3(6) . 6_576
F3 P1 F1 177.2(3) . 6_576
F3 P1 F1 90.3(4) 6_576 6_576
F2 P1 F1 88.3(4) . 6_576
F2 P1 F1 90.5(4) 6_576 6_576
F3 P1 F1 90.3(4) . .
F3 P1 F1 177.2(3) 6_576 .
F2 P1 F1 90.5(4) . .
F2 P1 F1 88.3(4) 6_576 .
F1 P1 F1 89.9(6) 6_576 .
F5 P2 F5 180.0(9) 5_665 .
F5 P2 F4 86.8(5) 5_665 .
F5 P2 F4 93.2(5) . .
F5 P2 F4 93.2(5) 5_665 5_665
F5 P2 F4 86.8(5) . 5_665
F4 P2 F4 180.0 . 5_665
F5 P2 F6 94.9(6) 5_665 .
F5 P2 F6 85.1(6) . .
F4 P2 F6 90.5(6) . .
F4 P2 F6 89.5(6) 5_665 .
F5 P2 F6 85.1(6) 5_665 5_665
F5 P2 F6 94.9(6) . 5_665
F4 P2 F6 89.5(6) . 5_665
F4 P2 F6 90.5(6) 5_665 5_665
F6 P2 F6 180.0 . 5_665
F7 P4 F12 165.6(19) . .
F7 P4 F9 85.0(10) . .
F12 P4 F9 100.5(11) . .
F7 P4 F8 99.0(14) . .
F12 P4 F8 81.8(13) . .
F9 P4 F8 154.5(19) . .
F7 P4 F11 126.9(17) . .
F12 P4 F11 67.5(13) . .
F9 P4 F11 76.2(12) . .
F8 P4 F11 81.5(14) . .
F7 P4 F10 65.9(14) . .
F12 P4 F10 99.7(15) . .
F9 P4 F10 106.3(17) . .
F8 P4 F10 98.2(12) . .
F11 P4 F10 167.2(13) . .
P4 F7 F10 64.1(12) . .
P4 F10 F7 50.1(11) . .
P4 F11 F12 51.1(11) . .
P4 F12 F11 61.4(11) . .
C93 C92 C97 120.0 . .
C93 C92 H92 120.0 . .
C97 C92 H92 120.0 . .
C94 C93 C92 120.0 . .
C94 C93 H93 120.0 . .
C92 C93 H93 120.0 . .
C95 C94 C93 120.0 . .
C95 C94 H94 120.0 . .
C93 C94 H94 120.0 . .
C94 C95 C96 120.0 . .
C94 C95 H95 120.0 . .
C96 C95 H95 120.0 . .
C97 C96 C95 120.0 . .
C97 C96 H96 120.0 . .
C95 C96 H96 120.0 . .
C96 C97 C92 120.0 . .
C96 C97 H97 120.0 . .
C92 C97 H97 120.0 . .

loop_
_geom_bond_atom_site_label_1
_geom_bond_atom_site_label_2
_geom_bond_distance
_geom_bond_site_symmetry_2
Ru1 N8 1.902(5) .
Ru1 N2 1.974(7) .
Ru1 N7 2.016(11) .
Ru1 N1 2.059(7) .
Ru1 N3 2.079(8) .
Ru1 N9 2.121(8) .
O1 C28 1.370(12) .
O1 C32 1.395(14) .
O2 C4 1.402(10) 5_665
O2 C50 1.435(11) .
O3 C91 1.494(10) 5_665
O3 C78 1.62(3) .
O4 C54 1.359(16) .
O4 C82 1.438(16) .
O5 C83 1.453(16) .
O5 C84 1.493(9) .
O6 C89 1.482(10) .
O6 C90 1.505(10) .
N1 C9 1.308(13) .
N1 C13 1.382(12) .
N2 C18 1.344(11) .
N2 C14 1.362(10) .
N3 C23 1.376(11) .
N3 C19 1.380(13) .
N4 C38 1.330(13) .
N4 C36 1.401(14) .
N5 C40 1.332(11) .
N5 C39 1.369(11) .
N6 C48 1.360(11) .
N6 C44 1.370(12) .
N7 C59 1.332(14) .
N7 C63 1.439(16) .
N8 C64 1.3900 .
N8 C68 1.3900 .
C64 C65 1.3900 .
C64 C63 1.512(17) .
C65 C66 1.3900 .
C65 H65 0.9500 .
C66 C67 1.3900 .
C66 H66 0.9500 .
C67 C68 1.3900 .
C67 H67 0.9500 .
C68 C69 1.454(12) .
N9 C69 1.3900 .
N9 C73 1.3900 .
C69 C70 1.3900 .
C70 C71 1.3900 .
C70 H70 0.9500 .
C71 C72 1.3900 .
C71 H71 0.9500 .
C72 C73 1.3900 .
C72 C74 1.538(9) .
C73 H73 0.9500 .
C1 C2 1.524(14) .
C1 H1A 0.9800 .
C1 H1B 0.9800 .
C1 H1C 0.9800 .
C2 C8 1.366(15) .
C2 C3 1.379(13) .
C3 C4 1.415(14) .
C3 H3 0.9500 .
C4 C5 1.316(14) .
C4 O2 1.402(10) 5_665
C5 C6 1.373(13) .
C5 H5 0.9500 .
C6 C7 1.447(16) .
C6 C8 1.452(15) .
C7 H7A 0.9800 .
C7 H7B 0.9800 .
C7 H7C 0.9800 .
C8 C11 1.510(13) .
C9 C10 1.401(12) .
C9 H9 0.9500 .
C10 C11 1.353(14) .
C10 H10 0.9500 .
C11 C12 1.421(14) .
C12 C13 1.375(11) .
C12 H12 0.9500 .
C13 C14 1.520(13) .
C14 C15 1.348(13) .
C15 C16 1.344(14) .
C15 H15 0.9500 .
C16 C17 1.404(12) .
C16 H16 0.9500 .
C17 C18 1.375(13) .
C17 H17 0.9500 .
C18 C19 1.467(11) .
C19 C20 1.363(13) .
C20 C21 1.454(12) .
C20 H20 0.9500 .
C21 C22 1.358(14) .
C21 C24 1.484(15) .
C22 C23 1.376(14) .
C22 H22 0.9500 .
C23 H23 0.9500 .
C24 C25 1.357(18) .
C24 C30 1.365(16) .
C25 C27 1.383(17) .
C25 C26 1.467(18) .
C26 H26A 0.9800 .
C26 H26B 0.9800 .
C26 H26C 0.9800 .
C27 C28 1.407(17) .
C27 H27 0.9500 .
C28 C29 1.339(16) .
C29 C30 1.417(16) .
C29 H29 0.9500 .
C30 C31 1.532(17) .
C31 H31A 0.9800 .
C31 H31B 0.9800 .
C31 H31C 0.9800 .
C32 C33 1.538(15) .
C32 H32A 0.9900 .
C32 H32B 0.9900 .
C33 C38 1.325(16) .
C33 C34 1.350(16) .
C34 C35 1.393(14) .
C34 H34 0.9500 .
C35 C36 1.376(16) .
C35 H35 0.9500 .
C36 C39 1.463(14) .
C38 H38 0.9500 .
C39 C43 1.421(14) .
C40 C41 1.377(13) .
C40 C44 1.502(12) .
C41 C42 1.416(13) .
C41 H41 0.9500 .
C42 C43 1.394(14) .
C42 H42 0.9500 .
C43 H43 0.9500 .
C44 C45 1.357(13) .
C45 C46 1.373(12) .
C45 H45 0.9500 .
C46 C47 1.410(13) .
C46 H46 0.9500 .
C47 C48 1.333(13) .
C47 C50 1.524(11) .
C48 H48 0.9500 .
C50 H501 0.9900 .
C50 H502 0.9900 .
C51 C52 1.555(18) .
C51 H51A 0.9800 .
C51 H51B 0.9800 .
C51 H51C 0.9800 .
C52 C58 1.331(18) .
C52 C53 1.355(19) .
C53 C54 1.394(17) .
C53 H53 0.9500 .
C54 C55 1.299(17) .
C55 C56 1.300(17) .
C55 H55 0.9500 .
C56 C58 1.473(17) .
C56 C57 1.580(18) .
C57 H57A 0.9800 .
C57 H57B 0.9800 .
C57 H57C 0.9800 .
C58 C60 1.450(17) .
C59 C60 1.411(18) .
C59 H59 0.9500 .
C60 C61 1.409(18) .
C61 C62 1.340(19) .
C61 H61 0.9500 .
C62 C63 1.329(18) .
C62 H62 0.9500 .
C74 C75 1.3900 .
C74 C80 1.3900 .
C75 C77 1.3900 .
C75 C76 1.473(10) .
C77 C78 1.3900 .
C77 H77 0.9500 .
C78 C79 1.3900 .
C79 C80 1.3900 .
C79 H79 0.9500 .
C80 C81 1.46(2) .
C76 H76A 0.9800 .
C76 H76B 0.9800 .
C76 H76C 0.9800 .
C81 H81A 0.9800 .
C81 H81B 0.9800 .
C81 H81C 0.9800 .
C82 C83 1.519(17) .
C82 H821 0.9900 .
C82 H822 0.9900 .
C83 H831 0.9900 .
C83 H832 0.9900 .
C84 C85 1.483(9) .
C84 H84A 0.9900 .
C84 H84B 0.9900 .
C85 C86 1.485(10) .
C85 H85A 0.9900 .
C85 H85B 0.9900 .
C86 C87 1.501(10) .
C86 H86A 0.9900 .
C86 H86B 0.9900 .
C87 C88 1.506(10) .
C87 H87A 0.9900 .
C87 H87B 0.9900 .
C88 C89 1.500(10) .
C88 H88A 0.9900 .
C88 H88B 0.9900 .
C89 H89A 0.9900 .
C89 H89B 0.9900 .
C90 C91 1.494(10) .
C90 H90A 0.9900 .
C90 H90B 0.9900 .
C91 O3 1.494(10) 5_665
C91 H91A 0.9900 .
C91 H91B 0.9900 .
P1 F3 1.550(7) .
P1 F3 1.550(7) 6_576
P1 F2 1.593(6) .
P1 F2 1.593(6) 6_576
P1 F1 1.601(8) 6_576
P1 F1 1.601(8) .
P2 F5 1.555(9) 5_665
P2 F5 1.555(9) .
P2 F4 1.574(8) .
P2 F4 1.574(8) 5_665
P2 F6 1.576(17) .
P2 F6 1.576(17) 5_665
P4 F7 1.459(15) .
P4 F12 1.488(16) .
P4 F9 1.53(2) .
P4 F8 1.64(3) .
P4 F11 1.68(3) .
P4 F10 1.71(3) .
F7 F10 1.74(4) .
F11 F12 1.77(4) .
C92 C93 1.3900 .
C92 C97 1.3900 .
C92 H92 0.9500 .
C93 C94 1.3900 .
C93 H93 0.9500 .
C94 C95 1.3900 .
C94 H94 0.9500 .
C95 C96 1.3900 .
C95 H95 0.9500 .
C96 C97 1.3900 .
C96 H96 0.9500 .
C97 H97 0.9500 .

loop_
_geom_torsion_atom_site_label_1
_geom_torsion_atom_site_label_2
_geom_torsion_atom_site_label_3
_geom_torsion_atom_site_label_4
_geom_torsion
_geom_torsion_site_symmetry_1
_geom_torsion_site_symmetry_4
C68 N8 C64 C65 0.0 . .
Ru1 N8 C64 C65 174.1(4) . .
C68 N8 C64 C63 -175.3(7) . .
Ru1 N8 C64 C63 -1.2(7) . .
N8 C64 C65 C66 0.0 . .
C63 C64 C65 C66 174.9(7) . .
C64 C65 C66 C67 0.0 . .
C65 C66 C67 C68 0.0 . .
C66 C67 C68 N8 0.0 . .
C66 C67 C68 C69 -177.1(7) . .
C64 N8 C68 C67 0.0 . .
Ru1 N8 C68 C67 -173.7(4) . .
C64 N8 C68 C69 177.6(6) . .
Ru1 N8 C68 C69 4.0(6) . .
C73 N9 C69 C70 0.0 . .
Ru1 N9 C69 C70 179.6(4) . .
C73 N9 C69 C68 -178.4(7) . .
Ru1 N9 C69 C68 1.2(6) . .
C67 C68 C69 C70 -4.0(8) . .
N8 C68 C69 C70 178.6(4) . .
C67 C68 C69 N9 174.3(4) . .
N8 C68 C69 N9 -3.1(7) . .
N9 C69 C70 C71 0.0 . .
C68 C69 C70 C71 178.2(8) . .
C69 C70 C71 C72 0.0 . .
C70 C71 C72 C73 0.0 . .
C70 C71 C72 C74 169.9(14) . .
C71 C72 C73 N9 0.0 . .
C74 C72 C73 N9 -171.2(12) . .
C69 N9 C73 C72 0.0 . .
Ru1 N9 C73 C72 -179.5(5) . .
C8 C2 C3 C4 -3.3(17) . .
C1 C2 C3 C4 175.5(10) . .
C2 C3 C4 C5 0.6(17) . .
C2 C3 C4 O2 -177.3(10) . 5_665
O2 C4 C5 C6 -178.5(11) 5_665 .
C3 C4 C5 C6 3.4(19) . .
C4 C5 C6 C7 179.0(14) . .
C4 C5 C6 C8 -4(2) . .
C3 C2 C8 C6 2.2(19) . .
C1 C2 C8 C6 -176.7(12) . .
C3 C2 C8 C11 179.3(11) . .
C1 C2 C8 C11 0.4(17) . .
C5 C6 C8 C2 1.7(19) . .
C7 C6 C8 C2 178.3(14) . .
C5 C6 C8 C11 -175.5(12) . .
C7 C6 C8 C11 1(2) . .
C13 N1 C9 C10 -1.8(17) . .
Ru1 N1 C9 C10 173.4(8) . .
N1 C9 C10 C11 8.3(18) . .
C9 C10 C11 C12 -7.8(17) . .
C9 C10 C11 C8 173.3(11) . .
C2 C8 C11 C10 -75.0(16) . .
C6 C8 C11 C10 102.1(15) . .
C2 C8 C11 C12 106.0(14) . .
C6 C8 C11 C12 -76.9(15) . .
C10 C11 C12 C13 1.4(16) . .
C8 C11 C12 C13 -179.6(10) . .
C11 C12 C13 N1 5.2(15) . .
C11 C12 C13 C14 177.9(9) . .
C9 N1 C13 C12 -5.1(15) . .
Ru1 N1 C13 C12 179.0(8) . .
C9 N1 C13 C14 -178.2(9) . .
Ru1 N1 C13 C14 5.9(11) . .
C18 N2 C14 C15 1.0(15) . .
Ru1 N2 C14 C15 175.0(8) . .
C18 N2 C14 C13 -176.3(9) . .
Ru1 N2 C14 C13 -2.3(11) . .
C12 C13 C14 C15 7.3(17) . .
N1 C13 C14 C15 -179.5(11) . .
C12 C13 C14 N2 -175.7(9) . .
N1 C13 C14 N2 -2.5(12) . .
N2 C14 C15 C16 -1.8(17) . .
C13 C14 C15 C16 175.0(11) . .
C14 C15 C16 C17 3.0(18) . .
C15 C16 C17 C18 -3.3(17) . .
C14 N2 C18 C17 -1.5(15) . .
Ru1 N2 C18 C17 -175.5(8) . .
C14 N2 C18 C19 -178.7(9) . .
Ru1 N2 C18 C19 7.3(12) . .
C16 C17 C18 N2 2.6(16) . .
C16 C17 C18 C19 179.5(10) . .
C23 N3 C19 C20 0.0(16) . .
Ru1 N3 C19 C20 -174.9(9) . .
C23 N3 C19 C18 -178.2(10) . .
Ru1 N3 C19 C18 6.8(12) . .
N2 C18 C19 C20 172.8(11) . .
C17 C18 C19 C20 -4.2(18) . .
N2 C18 C19 N3 -9.0(13) . .
C17 C18 C19 N3 174.0(11) . .
N3 C19 C20 C21 2.9(17) . .
C18 C19 C20 C21 -179.0(10) . .
C19 C20 C21 C22 -5.4(17) . .
C19 C20 C21 C24 177.2(12) . .
C20 C21 C22 C23 5.4(19) . .
C24 C21 C22 C23 -177.3(12) . .
C19 N3 C23 C22 -0.3(17) . .
Ru1 N3 C23 C22 174.0(9) . .
C21 C22 C23 N3 -3(2) . .
C22 C21 C24 C25 -59.5(19) . .
C20 C21 C24 C25 117.6(14) . .
C22 C21 C24 C30 120.0(14) . .
C20 C21 C24 C30 -62.9(15) . .
C30 C24 C25 C27 1(2) . .
C21 C24 C25 C27 -179.6(12) . .
C30 C24 C25 C26 -178.1(13) . .
C21 C24 C25 C26 1(2) . .
C24 C25 C27 C28 -2(2) . .
C26 C25 C27 C28 177.6(13) . .
C32 O1 C28 C29 163.2(10) . .
C32 O1 C28 C27 -19.3(16) . .
C25 C27 C28 C29 -0.3(18) . .
C25 C27 C28 O1 -177.7(11) . .
O1 C28 C29 C30 -179.8(9) . .
C27 C28 C29 C30 2.6(16) . .
C25 C24 C30 C29 1.4(16) . .
C21 C24 C30 C29 -178.1(9) . .
C25 C24 C30 C31 174.9(11) . .
C21 C24 C30 C31 -4.5(15) . .
C28 C29 C30 C24 -3.2(16) . .
C28 C29 C30 C31 -177.1(10) . .
C28 O1 C32 C33 -75.0(14) . .
O1 C32 C33 C38 -179.1(11) . .
O1 C32 C33 C34 -0.8(17) . .
C38 C33 C34 C35 -2.9(19) . .
C32 C33 C34 C35 178.7(11) . .
C33 C34 C35 C36 1.3(18) . .
C34 C35 C36 N4 0.9(17) . .
C34 C35 C36 C39 -179.5(10) . .
C38 N4 C36 C35 -1.4(15) . .
C38 N4 C36 C39 179.0(9) . .
C34 C33 C38 N4 2.5(19) . .
C32 C33 C38 N4 -179.2(10) . .
C36 N4 C38 C33 -0.4(17) . .
C40 N5 C39 C43 -4.8(15) . .
C40 N5 C39 C36 174.1(10) . .
C35 C36 C39 N5 23.6(16) . .
N4 C36 C39 N5 -156.7(9) . .
C35 C36 C39 C43 -157.6(11) . .
N4 C36 C39 C43 22.1(15) . .
C39 N5 C40 C41 6.0(16) . .
C39 N5 C40 C44 -174.6(9) . .
N5 C40 C41 C42 -3.9(16) . .
C44 C40 C41 C42 176.9(9) . .
C40 C41 C42 C43 0.3(15) . .
C41 C42 C43 C39 0.7(15) . .
N5 C39 C43 C42 1.5(15) . .
C36 C39 C43 C42 -177.2(10) . .
C48 N6 C44 C45 4.4(15) . .
C48 N6 C44 C40 -176.4(9) . .
N5 C40 C44 C45 -7.4(15) . .
C41 C40 C44 C45 171.9(10) . .
N5 C40 C44 N6 173.5(9) . .
C41 C40 C44 N6 -7.2(15) . .
N6 C44 C45 C46 -2.1(16) . .
C40 C44 C45 C46 178.8(10) . .
C44 C45 C46 C47 -4.1(15) . .
C45 C46 C47 C48 7.5(15) . .
C45 C46 C47 C50 -177.6(9) . .
C46 C47 C48 N6 -5.3(17) . .
C50 C47 C48 N6 179.7(10) . .
C44 N6 C48 C47 -0.5(17) . .
C4 O2 C50 C47 -178.4(8) 5_665 .
C48 C47 C50 O2 159.1(10) . .
C46 C47 C50 O2 -15.6(13) . .
C58 C52 C53 C54 -1(2) . .
C51 C52 C53 C54 179.6(12) . .
C82 O4 C54 C55 -179.4(13) . .
C82 O4 C54 C53 2(2) . .
C52 C53 C54 C55 1(2) . .
C52 C53 C54 O4 179.1(13) . .
O4 C54 C55 C56 -177.2(12) . .
C53 C54 C55 C56 1(2) . .
C54 C55 C56 C58 -3(2) . .
C54 C55 C56 C57 178.9(13) . .
C53 C52 C58 C60 177.0(13) . .
C51 C52 C58 C60 -4(2) . .
C53 C52 C58 C56 0(2) . .
C51 C52 C58 C56 179.0(11) . .
C55 C56 C58 C52 2.2(19) . .
C57 C56 C58 C52 -179.4(12) . .
C55 C56 C58 C60 -175.4(12) . .
C57 C56 C58 C60 3.0(17) . .
C63 N7 C59 C60 -2.7(14) . .
Ru1 N7 C59 C60 167.3(8) . .
N7 C59 C60 C61 3.3(16) . .
N7 C59 C60 C58 -173.7(10) . .
C52 C58 C60 C61 -115.8(16) . .
C56 C58 C60 C61 61.5(16) . .
C52 C58 C60 C59 60.9(18) . .
C56 C58 C60 C59 -121.7(12) . .
C59 C60 C61 C62 -0.9(16) . .
C58 C60 C61 C62 176.1(11) . .
C60 C61 C62 C63 -2(2) . .
C61 C62 C63 N7 3(2) . .
C61 C62 C63 C64 -174.2(10) . .
C59 N7 C63 C62 -0.3(15) . .
Ru1 N7 C63 C62 -172.1(10) . .
C59 N7 C63 C64 177.0(7) . .
Ru1 N7 C63 C64 5.3(9) . .
N8 C64 C63 C62 174.3(11) . .
C65 C64 C63 C62 -0.8(15) . .
N8 C64 C63 N7 -2.7(9) . .
C65 C64 C63 N7 -177.8(5) . .
C71 C72 C74 C75 78.6(13) . .
C73 C72 C74 C75 -110.8(10) . .
C71 C72 C74 C80 -98.8(13) . .
C73 C72 C74 C80 71.7(11) . .
C80 C74 C75 C77 0.0 . .
C72 C74 C75 C77 -177.5(14) . .
C80 C74 C75 C76 -160.3(17) . .
C72 C74 C75 C76 22.3(18) . .
C74 C75 C77 C78 0.0 . .
C76 C75 C77 C78 162.5(15) . .
C75 C77 C78 C79 0.0 . .
C75 C77 C78 O3 -170.4(17) . .
C91 O3 C78 C79 7(3) 5_665 .
C91 O3 C78 C77 177.6(16) 5_665 .
C77 C78 C79 C80 0.0 . .
O3 C78 C79 C80 169.9(17) . .
C78 C79 C80 C74 0.0 . .
C78 C79 C80 C81 175.1(18) . .
C75 C74 C80 C79 0.0 . .
C72 C74 C80 C79 177.5(15) . .
C75 C74 C80 C81 -175.1(18) . .
C72 C74 C80 C81 2.4(18) . .
C54 O4 C82 C83 176.7(11) . .
C84 O5 C83 C82 -147.9(14) . .
O4 C82 C83 O5 -80.3(14) . .
C83 O5 C84 C85 179.8(14) . .
O5 C84 C85 C86 -58.9(17) . .
C84 C85 C86 C87 -85(2) . .
C85 C86 C87 C88 -151.8(19) . .
C86 C87 C88 C89 -167.2(18) . .
C90 O6 C89 C88 -176.4(16) . .
C87 C88 C89 O6 -79(3) . .
C89 O6 C90 C91 -157(2) . .
O6 C90 C91 O3 69(3) . 5_665
F12 P4 F7 F10 -3(7) . .
F9 P4 F7 F10 110.4(18) . .
F8 P4 F7 F10 -95.0(15) . .
F11 P4 F7 F10 179.0(19) . .
F12 P4 F10 F7 179.3(18) . .
F9 P4 F10 F7 -76.6(15) . .
F8 P4 F10 F7 96.2(15) . .
F11 P4 F10 F7 -176(7) . .
F7 P4 F11 F12 180(2) . .
F9 P4 F11 F12 -107.8(17) . .
F8 P4 F11 F12 84.6(14) . .
F10 P4 F11 F12 -5(7) . .
F7 P4 F12 F11 -178(7) . .
F9 P4 F12 F11 70.2(17) . .
F8 P4 F12 F11 -84.1(16) . .
F10 P4 F12 F11 178.9(16) . .
C97 C92 C93 C94 0.0 . .
C92 C93 C94 C95 0.0 . .
C93 C94 C95 C96 0.0 . .
C94 C95 C96 C97 0.0 . .
C95 C96 C97 C92 0.0 . .
C93 C92 C97 C96 0.0 . .

loop_
_platon_squeeze_void_nr
_platon_squeeze_void_average_x
_platon_squeeze_void_average_y
_platon_squeeze_void_average_z
_platon_squeeze_void_volume
_platon_squeeze_void_count_electrons
_platon_squeeze_void_content
1 0.838 0.209 0.250 4768 844 ' '
2 0.341 -0.213 0.750 4768 844 ' '
3 0.750 0.250 0.750 8 1 ' '
4 0.250 0.750 0.250 8 1 ' '
